data_1514517
loop_
_publ_author_name
'Powers, David C.'
'Chambers, Matthew B.'
'Teets, Thomas S.'
'Elgrishi, No\'emie'
'Anderson, Bryce L.'
'Nocera, Daniel G.'

_publ_section_title
;
 Halogen Photoelimination from Dirhodium Phosphazane Complexes via
 Chloride-Bridged Intermediates.
;
_journal_issue 7
_journal_name_full 'Chemical science (Royal Society of Chemistry : 2010)'
_journal_page_first 2880
_journal_paper_doi 10.1039/C3SC50462J
_journal_volume 4
_journal_year 2013
_chemical_formula_sum 'C25 H26 Cl4 F25 N3 O8 P4 Rh2'
_chemical_formula_weight 1442.99
_chemical_name_systematic
;
?
;
_space_group_IT_number 14
_symmetry_space_group_name_Hall '-P 2ybc'
_symmetry_space_group_name_H-M 'P 1 21/c 1'
_atom_sites_solution_hydrogens geom
_atom_sites_solution_primary direct
_atom_sites_solution_secondary difmap
_audit_creation_method SHELXL-97
_cell_angle_alpha 90.00
_cell_angle_beta 98.351(2)
_cell_angle_gamma 90.00
_cell_formula_units_Z 4
_cell_length_a 12.2025(13)
_cell_length_b 21.385(2)
_cell_length_c 20.398(2)
_cell_measurement_temperature 100(2)
_cell_volume 5266.4(9)
_computing_structure_refinement 'SHELXL-97 (Sheldrick, 2008)'
_computing_structure_solution 'SHELXS-97 (Sheldrick, 2008)'
_diffrn_ambient_temperature 100(2)
_diffrn_measured_fraction_theta_full 0.998
_diffrn_measured_fraction_theta_max 0.998
_diffrn_radiation_monochromator graphite
_diffrn_radiation_source 'fine-focus sealed tube'
_diffrn_radiation_type MoK\a
_diffrn_radiation_wavelength 0.71073
_diffrn_reflns_av_R_equivalents 0.0000
_diffrn_reflns_av_sigmaI/netI 0.0357
_diffrn_reflns_limit_h_max 15
_diffrn_reflns_limit_h_min -15
_diffrn_reflns_limit_k_max 26
_diffrn_reflns_limit_k_min 0
_diffrn_reflns_limit_l_max 25
_diffrn_reflns_limit_l_min 0
_diffrn_reflns_number 10766
_diffrn_reflns_theta_full 26.37
_diffrn_reflns_theta_max 26.37
_diffrn_reflns_theta_min 1.39
_exptl_absorpt_coefficient_mu 1.082
_exptl_absorpt_correction_T_max 0.8995
_exptl_absorpt_correction_T_min 0.8995
_exptl_absorpt_correction_type multi-scan
_exptl_crystal_density_diffrn 1.820
_exptl_crystal_density_method 'not measured'
_exptl_crystal_F_000 2816
_exptl_crystal_size_max 0.10
_exptl_crystal_size_mid 0.10
_exptl_crystal_size_min 0.10
_platon_squeeze_details
;
;
_refine_diff_density_max 2.734
_refine_diff_density_min -2.431
_refine_diff_density_rms 0.169
_refine_ls_extinction_method none
_refine_ls_goodness_of_fit_ref 1.054
_refine_ls_hydrogen_treatment mixed
_refine_ls_matrix_type full
_refine_ls_number_parameters 556
_refine_ls_number_reflns 10766
_refine_ls_number_restraints 214
_refine_ls_restrained_S_all 1.077
_refine_ls_R_factor_all 0.0915
_refine_ls_R_factor_gt 0.0745
_refine_ls_shift/su_max 0.000
_refine_ls_shift/su_mean 0.000
_refine_ls_structure_factor_coef Fsqd
_refine_ls_weighting_details 'calc w=1/[\s^2^(Fo^2^)+(0.1028P)^2^+37.7972P] where P=(Fo^2^+2Fc^2^)/3'
_refine_ls_weighting_scheme calc
_refine_ls_wR_factor_gt 0.1924
_refine_ls_wR_factor_ref 0.2042
_reflns_number_gt 8406
_reflns_number_total 10766
_reflns_threshold_expression >2sigma(I)
_cod_data_source_file c3sc50462j.txt
_cod_data_source_block Compound_8
_cod_original_cell_volume 5266.4(10)
_cod_original_sg_symbol_H-M P(2)1/c
_cod_database_code 1514517

loop_
_symmetry_equiv_pos_as_xyz
'x, y, z'
'-x, y+1/2, -z+1/2'
'-x, -y, -z'
'x, -y-1/2, z-1/2'

loop_
_atom_site_label
_atom_site_type_symbol
_atom_site_fract_x
_atom_site_fract_y
_atom_site_fract_z
_atom_site_U_iso_or_equiv
_atom_site_adp_type
_atom_site_occupancy
_atom_site_symmetry_multiplicity
_atom_site_calc_flag
_atom_site_refinement_flags
_atom_site_disorder_assembly
_atom_site_disorder_group
C1 C 0.4973(8) 0.8933(4) 0.7391(5) 0.0516(10) Uani 1 1 d D . .
C2 C 0.5268(7) 0.8335(4) 0.7119(4) 0.0420(18) Uani 1 1 d . B .
H2A H 0.5967 0.8176 0.7371 0.050 Uiso 1 1 calc R . .
H2B H 0.4677 0.8023 0.7147 0.050 Uiso 1 1 calc R . .
C4 C 0.3432(7) 0.7128(5) 0.5883(6) 0.0566(13) Uani 1 1 d D . .
H4AA H 0.3838 0.6803 0.6167 0.068 Uiso 0.573(11) 1 calc PR A 1
H4AB H 0.3404 0.7002 0.5414 0.068 Uiso 0.573(11) 1 calc PR A 1
H4BC H 0.3939 0.6789 0.6066 0.068 Uiso 0.427(11) 1 calc PR A 2
H4BD H 0.3225 0.7056 0.5401 0.068 Uiso 0.427(11) 1 calc PR A 2
C5 C 0.4300(7) 0.8840(4) 0.5114(4) 0.0447(13) Uani 1 1 d . . .
H5A H 0.4661 0.9217 0.5313 0.067 Uiso 1 1 calc R . .
H5B H 0.3643 0.8747 0.5321 0.067 Uiso 1 1 calc R . .
H5C H 0.4080 0.8907 0.4638 0.067 Uiso 1 1 calc R . .
C10 C 1.0775(6) 0.6460(4) 0.4129(4) 0.0398(17) Uani 1 1 d . . .
C11 C 0.9859(6) 0.6873(4) 0.4298(4) 0.0397(17) Uani 1 1 d . . .
H11A H 1.0123 0.7311 0.4352 0.048 Uiso 1 1 calc R . .
H11B H 0.9224 0.6861 0.3936 0.048 Uiso 1 1 calc R . .
C12 C 0.7326(6) 0.5014(3) 0.3908(4) 0.0395(17) Uani 1 1 d . . .
C13 C 0.7088(6) 0.5651(3) 0.4185(4) 0.0345(15) Uani 1 1 d . . .
H13A H 0.6659 0.5912 0.3837 0.041 Uiso 1 1 calc R . .
H13B H 0.6654 0.5605 0.4557 0.041 Uiso 1 1 calc R . .
C14 C 0.9345(6) 0.5622(3) 0.5804(4) 0.0345(16) Uani 1 1 d . . .
H14A H 1.0070 0.5822 0.5917 0.052 Uiso 1 1 calc R . .
H14B H 0.9344 0.5364 0.5407 0.052 Uiso 1 1 calc R . .
H14C H 0.9195 0.5358 0.6174 0.052 Uiso 1 1 calc R . .
C15 C 0.6499(6) 0.4815(3) 0.6049(4) 0.0328(15) Uani 1 1 d . . .
C16 C 0.6328(6) 0.5417(3) 0.6392(4) 0.0333(15) Uani 1 1 d . . .
H16A H 0.5844 0.5698 0.6091 0.040 Uiso 1 1 calc R . .
H16B H 0.5968 0.5337 0.6789 0.040 Uiso 1 1 calc R . .
C17 C 0.9717(9) 0.6693(6) 0.7895(6) 0.0747(9) Uani 1 1 d . . .
C18 C 0.8635(9) 0.6524(6) 0.7519(5) 0.0747(9) Uani 1 1 d . . .
H18A H 0.8385 0.6115 0.7669 0.090 Uiso 1 1 calc R . .
H18B H 0.8073 0.6844 0.7583 0.090 Uiso 1 1 calc R . .
C19 C 0.7535(6) 0.7706(3) 0.6467(4) 0.0363(10) Uani 1 1 d . B .
C20 C 0.8968(8) 0.8510(5) 0.6896(6) 0.0630(11) Uani 1 1 d . . .
C21 C 0.8745(8) 0.8980(5) 0.7304(6) 0.0630(11) Uani 1 1 d . . .
H21 H 0.8054 0.8992 0.7466 0.076 Uiso 1 1 calc R . .
C22 C 0.9525(8) 0.9442(5) 0.7482(6) 0.0630(11) Uani 1 1 d . . .
H22 H 0.9378 0.9774 0.7767 0.076 Uiso 1 1 calc R . .
C23 C 1.0490(8) 0.9413(5) 0.7246(6) 0.0630(11) Uani 1 1 d . . .
C24 C 1.0749(8) 0.8936(5) 0.6851(6) 0.0630(11) Uani 1 1 d . . .
H24 H 1.1449 0.8924 0.6699 0.076 Uiso 1 1 calc R . .
C25 C 0.9971(8) 0.8467(5) 0.6673(6) 0.0630(11) Uani 1 1 d . . .
H25 H 1.0132 0.8126 0.6404 0.076 Uiso 1 1 calc R . .
N1 N 0.5094(6) 0.8298(3) 0.5219(3) 0.0447(13) Uani 1 1 d . . .
N2 N 0.8474(4) 0.6109(2) 0.5674(3) 0.0280(12) Uani 1 1 d . . .
N3 N 0.8174(5) 0.8055(3) 0.6694(3) 0.0363(10) Uani 1 1 d . . .
O1 O 0.9524(4) 0.6656(2) 0.4897(2) 0.0321(11) Uani 1 1 d . . .
O2 O 0.8133(4) 0.5931(2) 0.4411(3) 0.0322(11) Uani 1 1 d . . .
O3 O 0.8785(4) 0.6493(2) 0.6836(2) 0.0325(11) Uani 1 1 d . . .
O4 O 0.7391(4) 0.5705(2) 0.6583(2) 0.0310(10) Uani 1 1 d . . .
O5 O 0.6343(6) 0.8757(3) 0.4493(3) 0.0612(18) Uani 1 1 d U . .
O7 O 0.5400(4) 0.8439(2) 0.6441(3) 0.0359(11) Uani 1 1 d . . .
O8 O 0.3968(4) 0.7723(2) 0.5997(3) 0.0427(13) Uani 1 1 d . A .
F1 F 0.5513(4) 0.4550(2) 0.5843(2) 0.0415(10) Uani 1 1 d . . .
F2 F 0.7107(4) 0.4402(2) 0.6429(2) 0.0464(11) Uani 1 1 d . . .
F3 F 0.6997(4) 0.4900(2) 0.5514(2) 0.0475(11) Uani 1 1 d . . .
F4 F 0.9664(5) 0.6713(3) 0.8542(3) 0.0747(9) Uani 1 1 d . . .
F5 F 1.0068(5) 0.7252(3) 0.7724(3) 0.0747(9) Uani 1 1 d . . .
F6 F 1.0530(5) 0.6300(3) 0.7790(3) 0.0747(9) Uani 1 1 d . . .
F7 F 0.6376(4) 0.4717(2) 0.3725(3) 0.0580(14) Uani 1 1 d . . .
F8 F 0.7958(4) 0.4671(2) 0.4347(3) 0.0499(12) Uani 1 1 d . . .
F9 F 0.7841(4) 0.5059(3) 0.3385(2) 0.0572(13) Uani 1 1 d . . .
F10 F 1.0457(5) 0.5861(2) 0.4079(3) 0.0582(14) Uani 1 1 d . . .
F11 F 1.1673(4) 0.6475(3) 0.4586(3) 0.0594(14) Uani 1 1 d . . .
F12 F 1.1076(4) 0.6636(2) 0.3560(3) 0.0541(13) Uani 1 1 d . . .
F13 F 1.1247(5) 0.9865(3) 0.7416(3) 0.083(2) Uani 1 1 d . . .
C3 C 0.2285(11) 0.7208(7) 0.6051(8) 0.0566(13) Uani 0.573(11) 1 d PD A 1
F14 F 0.1745(9) 0.6672(5) 0.6004(7) 0.0566(13) Uani 0.573(11) 1 d PD A 1
F15 F 0.1677(8) 0.7591(5) 0.5619(7) 0.0566(13) Uani 0.573(11) 1 d PD A 1
F16 F 0.2262(9) 0.7448(5) 0.6645(6) 0.0566(13) Uani 0.573(11) 1 d PD A 1
C3A C 0.2423(13) 0.7130(9) 0.6215(10) 0.0566(13) Uani 0.427(11) 1 d PD A 2
F14A F 0.1962(12) 0.6572(7) 0.6179(9) 0.0566(13) Uani 0.427(11) 1 d PD A 2
F15A F 0.1689(10) 0.7554(6) 0.5955(9) 0.0566(13) Uani 0.427(11) 1 d PD A 2
F16A F 0.2687(12) 0.7273(7) 0.6849(7) 0.0566(13) Uani 0.427(11) 1 d PD A 2
F17 F 0.486(2) 0.8931(7) 0.8031(6) 0.0516(10) Uani 0.472(16) 1 d PD B 1
F18 F 0.5532(13) 0.9453(5) 0.7302(7) 0.0516(10) Uani 0.472(16) 1 d PD B 1
F19 F 0.3914(10) 0.9050(7) 0.7065(6) 0.0516(10) Uani 0.472(16) 1 d PD B 1
F18A F 0.5895(10) 0.9305(5) 0.7420(6) 0.0516(10) Uani 0.528(16) 1 d PD B 2
F17A F 0.4822(19) 0.8818(6) 0.8028(6) 0.0516(10) Uani 0.528(16) 1 d PD B 2
F19A F 0.4132(10) 0.9273(6) 0.7089(5) 0.0516(10) Uani 0.528(16) 1 d PD B 2
O6 O 0.4760(10) 0.7994(6) 0.4034(6) 0.0386(4) Uani 0.425(6) 1 d PD B 1
C7 C 0.4668(13) 0.7490(8) 0.3575(9) 0.0386(4) Uani 0.425(6) 1 d PD B 1
H7A H 0.5001 0.7096 0.3765 0.046 Uiso 0.425(6) 1 calc PR B 1
H7B H 0.4940 0.7592 0.3154 0.046 Uiso 0.425(6) 1 calc PR B 1
C6 C 0.3483(12) 0.7508(5) 0.3531(5) 0.0386(4) Uani 0.425(6) 1 d PD B 1
F20 F 0.3217(8) 0.7312(5) 0.4159(5) 0.0386(4) Uani 0.425(6) 1 d PD B 1
F21 F 0.2531(8) 0.7830(5) 0.3372(5) 0.0386(4) Uani 0.425(6) 1 d PD B 1
F22 F 0.3101(9) 0.6966(5) 0.3092(5) 0.0386(4) Uani 0.425(6) 1 d PD B 1
O6A O 0.5039(8) 0.8153(4) 0.3930(5) 0.0386(4) Uani 0.575(6) 1 d PD B 2
C7A C 0.4474(10) 0.7649(6) 0.3578(7) 0.0386(4) Uani 0.575(6) 1 d PD B 2
H7AA H 0.4778 0.7258 0.3793 0.046 Uiso 0.575(6) 1 calc PR B 2
H7AB H 0.4679 0.7652 0.3126 0.046 Uiso 0.575(6) 1 calc PR B 2
C6A C 0.3262(10) 0.7602(5) 0.3506(5) 0.0386(4) Uani 0.575(6) 1 d PD B 2
F20A F 0.2963(6) 0.7603(4) 0.4130(4) 0.0386(4) Uani 0.575(6) 1 d PD B 2
F21A F 0.2888(6) 0.8131(3) 0.3288(4) 0.0386(4) Uani 0.575(6) 1 d PD B 2
F22A F 0.2832(6) 0.7152(4) 0.3096(4) 0.0386(4) Uani 0.575(6) 1 d PD B 2
C9A C 0.6887(19) 0.8877(8) 0.3937(12) 0.076(5) Uani 0.76(4) 1 d PDU C 1
H9AA H 0.6766 0.8522 0.3623 0.091 Uiso 0.76(4) 1 calc PR C 1
H9AB H 0.7693 0.8918 0.4083 0.091 Uiso 0.76(4) 1 calc PR C 1
C8A C 0.6463(10) 0.9452(7) 0.3603(6) 0.074(2) Uani 0.76(4) 1 d PDU C 1
F23A F 0.6853(16) 0.9565(7) 0.3040(9) 0.074(4) Uani 0.76(4) 1 d PDU C 1
F24A F 0.5327(9) 0.9450(8) 0.3415(9) 0.088(3) Uani 0.76(4) 1 d PDU C 1
F25A F 0.6611(19) 0.9934(7) 0.4011(7) 0.091(4) Uani 0.76(4) 1 d PDU C 1
C9B C 0.672(7) 0.880(2) 0.378(4) 0.076(5) Uani 0.24(4) 1 d PDU C 2
H9BA H 0.7515 0.8698 0.3796 0.091 Uiso 0.24(4) 1 calc PR C 2
H9BB H 0.6271 0.8523 0.3457 0.091 Uiso 0.24(4) 1 calc PR C 2
C8B C 0.649(2) 0.9461(18) 0.3649(15) 0.074(2) Uani 0.24(4) 1 d PDU C 2
F23B F 0.719(3) 0.965(2) 0.326(2) 0.074(4) Uani 0.24(4) 1 d PDU C 2
F24B F 0.549(3) 0.933(3) 0.325(2) 0.088(3) Uani 0.24(4) 1 d PDU C 2
F25B F 0.616(5) 0.992(3) 0.401(2) 0.091(4) Uani 0.24(4) 1 d PDU C 2
P1 P 0.77812(13) 0.63345(8) 0.62706(9) 0.0260(4) Uani 1 1 d . B .
P2 P 0.82818(14) 0.64807(8) 0.49495(9) 0.0275(4) Uani 1 1 d . . .
P3 P 0.58054(18) 0.80927(10) 0.46183(10) 0.0411(5) Uani 1 1 d D B .
P4 P 0.52054(16) 0.78917(9) 0.59096(11) 0.0386(4) Uani 1 1 d . A .
Cl1 Cl 0.84395(17) 0.79701(9) 0.50159(10) 0.0439(4) Uani 1 1 d . . .
Cl2 Cl 0.70969(17) 0.72072(9) 0.36340(9) 0.0432(5) Uani 1 1 d . . .
Cl3 Cl 0.55278(13) 0.65730(8) 0.50631(9) 0.0349(4) Uani 1 1 d . B .
Cl4 Cl 0.57063(14) 0.67718(8) 0.70067(9) 0.0352(4) Uani 1 1 d . B .
Rh1 Rh 0.64898(4) 0.71081(2) 0.60252(3) 0.02712(15) Uani 1 1 d . . .
Rh2 Rh 0.69818(4) 0.72577(3) 0.48237(3) 0.03018(16) Uani 1 1 d . B .

loop_
_atom_site_aniso_label
_atom_site_aniso_U_11
_atom_site_aniso_U_22
_atom_site_aniso_U_33
_atom_site_aniso_U_23
_atom_site_aniso_U_13
_atom_site_aniso_U_12
C1 0.064(2) 0.027(3) 0.0635(19) -0.0073(17) 0.0088(17) 0.014(2)
C2 0.056(5) 0.034(4) 0.038(4) -0.001(3) 0.011(3) 0.005(4)
C4 0.036(2) 0.053(2) 0.082(4) -0.013(2) 0.012(2) -0.0018(16)
C5 0.044(3) 0.037(3) 0.052(3) 0.000(2) 0.005(2) 0.023(2)
C10 0.037(4) 0.037(4) 0.048(4) 0.005(3) 0.013(3) 0.003(3)
C11 0.032(4) 0.027(4) 0.060(5) 0.007(3) 0.010(3) 0.001(3)
C12 0.033(4) 0.026(4) 0.062(5) -0.010(3) 0.014(3) 0.001(3)
C13 0.027(4) 0.027(4) 0.048(4) -0.005(3) 0.003(3) 0.005(3)
C14 0.023(3) 0.029(4) 0.052(4) 0.005(3) 0.005(3) 0.010(3)
C15 0.030(4) 0.024(3) 0.045(4) 0.000(3) 0.007(3) -0.003(3)
C16 0.027(3) 0.025(4) 0.050(4) -0.004(3) 0.010(3) -0.007(3)
C17 0.0558(19) 0.090(2) 0.0730(19) -0.0230(18) -0.0104(15) 0.0057(17)
C18 0.0558(19) 0.090(2) 0.0730(19) -0.0230(18) -0.0104(15) 0.0057(17)
C19 0.026(2) 0.023(2) 0.058(3) 0.003(2) -0.001(2) 0.0001(17)
C20 0.043(2) 0.055(2) 0.092(3) -0.026(2) 0.017(2) -0.0180(18)
C21 0.043(2) 0.055(2) 0.092(3) -0.026(2) 0.017(2) -0.0180(18)
C22 0.043(2) 0.055(2) 0.092(3) -0.026(2) 0.017(2) -0.0180(18)
C23 0.043(2) 0.055(2) 0.092(3) -0.026(2) 0.017(2) -0.0180(18)
C24 0.043(2) 0.055(2) 0.092(3) -0.026(2) 0.017(2) -0.0180(18)
C25 0.043(2) 0.055(2) 0.092(3) -0.026(2) 0.017(2) -0.0180(18)
N1 0.044(3) 0.037(3) 0.052(3) 0.000(2) 0.005(2) 0.023(2)
N2 0.019(3) 0.015(3) 0.050(3) 0.001(2) 0.006(2) 0.005(2)
N3 0.026(2) 0.023(2) 0.058(3) 0.003(2) -0.001(2) 0.0001(17)
O1 0.020(2) 0.026(2) 0.051(3) 0.001(2) 0.007(2) -0.0009(19)
O2 0.019(2) 0.027(3) 0.050(3) -0.006(2) 0.004(2) 0.0009(18)
O3 0.019(2) 0.032(3) 0.045(3) 0.001(2) -0.0011(19) -0.0031(19)
O4 0.022(2) 0.021(2) 0.050(3) -0.002(2) 0.006(2) -0.0029(18)
O5 0.075(4) 0.040(3) 0.076(4) 0.020(3) 0.037(3) 0.030(3)
O7 0.037(3) 0.023(3) 0.049(3) -0.001(2) 0.010(2) 0.002(2)
O8 0.026(3) 0.026(3) 0.076(4) -0.005(2) 0.006(2) 0.008(2)
F1 0.037(2) 0.033(2) 0.054(3) -0.0061(19) 0.0058(19) -0.0133(19)
F2 0.043(3) 0.028(2) 0.070(3) 0.004(2) 0.010(2) 0.0041(19)
F3 0.056(3) 0.036(3) 0.057(3) -0.009(2) 0.029(2) -0.010(2)
F4 0.0558(19) 0.090(2) 0.0730(19) -0.0230(18) -0.0104(15) 0.0057(17)
F5 0.0558(19) 0.090(2) 0.0730(19) -0.0230(18) -0.0104(15) 0.0057(17)
F6 0.0558(19) 0.090(2) 0.0730(19) -0.0230(18) -0.0104(15) 0.0057(17)
F7 0.035(3) 0.043(3) 0.096(4) -0.027(3) 0.009(2) -0.007(2)
F8 0.044(3) 0.028(2) 0.079(3) -0.002(2) 0.012(2) 0.012(2)
F9 0.064(3) 0.057(3) 0.056(3) -0.020(2) 0.027(3) -0.006(3)
F10 0.070(4) 0.031(3) 0.081(4) -0.004(2) 0.035(3) 0.005(2)
F11 0.032(2) 0.083(4) 0.062(3) 0.007(3) 0.004(2) 0.011(3)
F12 0.052(3) 0.057(3) 0.059(3) 0.008(2) 0.025(2) 0.005(2)
F13 0.068(4) 0.080(4) 0.096(5) -0.013(4) -0.001(3) -0.046(4)
C3 0.036(2) 0.053(2) 0.082(4) -0.013(2) 0.012(2) -0.0018(16)
F14 0.036(2) 0.053(2) 0.082(4) -0.013(2) 0.012(2) -0.0018(16)
F15 0.036(2) 0.053(2) 0.082(4) -0.013(2) 0.012(2) -0.0018(16)
F16 0.036(2) 0.053(2) 0.082(4) -0.013(2) 0.012(2) -0.0018(16)
C3A 0.036(2) 0.053(2) 0.082(4) -0.013(2) 0.012(2) -0.0018(16)
F14A 0.036(2) 0.053(2) 0.082(4) -0.013(2) 0.012(2) -0.0018(16)
F15A 0.036(2) 0.053(2) 0.082(4) -0.013(2) 0.012(2) -0.0018(16)
F16A 0.036(2) 0.053(2) 0.082(4) -0.013(2) 0.012(2) -0.0018(16)
F17 0.064(2) 0.027(3) 0.0635(19) -0.0073(17) 0.0088(17) 0.014(2)
F18 0.064(2) 0.027(3) 0.0635(19) -0.0073(17) 0.0088(17) 0.014(2)
F19 0.064(2) 0.027(3) 0.0635(19) -0.0073(17) 0.0088(17) 0.014(2)
F18A 0.064(2) 0.027(3) 0.0635(19) -0.0073(17) 0.0088(17) 0.014(2)
F17A 0.064(2) 0.027(3) 0.0635(19) -0.0073(17) 0.0088(17) 0.014(2)
F19A 0.064(2) 0.027(3) 0.0635(19) -0.0073(17) 0.0088(17) 0.014(2)
O6 0.0275(8) 0.0274(9) 0.0604(10) -0.0018(7) 0.0048(7) 0.0080(6)
C7 0.0275(8) 0.0274(9) 0.0604(10) -0.0018(7) 0.0048(7) 0.0080(6)
C6 0.0275(8) 0.0274(9) 0.0604(10) -0.0018(7) 0.0048(7) 0.0080(6)
F20 0.0275(8) 0.0274(9) 0.0604(10) -0.0018(7) 0.0048(7) 0.0080(6)
F21 0.0275(8) 0.0274(9) 0.0604(10) -0.0018(7) 0.0048(7) 0.0080(6)
F22 0.0275(8) 0.0274(9) 0.0604(10) -0.0018(7) 0.0048(7) 0.0080(6)
O6A 0.0275(8) 0.0274(9) 0.0604(10) -0.0018(7) 0.0048(7) 0.0080(6)
C7A 0.0275(8) 0.0274(9) 0.0604(10) -0.0018(7) 0.0048(7) 0.0080(6)
C6A 0.0275(8) 0.0274(9) 0.0604(10) -0.0018(7) 0.0048(7) 0.0080(6)
F20A 0.0275(8) 0.0274(9) 0.0604(10) -0.0018(7) 0.0048(7) 0.0080(6)
F21A 0.0275(8) 0.0274(9) 0.0604(10) -0.0018(7) 0.0048(7) 0.0080(6)
F22A 0.0275(8) 0.0274(9) 0.0604(10) -0.0018(7) 0.0048(7) 0.0080(6)
C9A 0.097(8) 0.055(5) 0.089(9) 0.031(6) 0.058(7) 0.037(6)
C8A 0.095(6) 0.051(5) 0.088(6) 0.027(4) 0.055(5) 0.033(5)
F23A 0.096(8) 0.059(5) 0.075(7) 0.021(5) 0.043(7) 0.022(5)
F24A 0.093(5) 0.078(8) 0.102(8) 0.036(5) 0.049(4) 0.033(4)
F25A 0.144(11) 0.052(4) 0.089(5) 0.014(3) 0.057(7) 0.031(7)
C9B 0.097(8) 0.055(5) 0.089(9) 0.031(6) 0.058(7) 0.037(6)
C8B 0.095(6) 0.051(5) 0.088(6) 0.027(4) 0.055(5) 0.033(5)
F23B 0.096(8) 0.059(5) 0.075(7) 0.021(5) 0.043(7) 0.022(5)
F24B 0.093(5) 0.078(8) 0.102(8) 0.036(5) 0.049(4) 0.033(4)
F25B 0.144(11) 0.052(4) 0.089(5) 0.014(3) 0.057(7) 0.031(7)
P1 0.0179(8) 0.0186(8) 0.0407(9) -0.0009(7) 0.0020(6) 0.0002(6)
P2 0.0213(8) 0.0191(8) 0.0417(9) -0.0019(7) 0.0031(7) 0.0015(6)
P3 0.0456(12) 0.0356(11) 0.0401(10) -0.0025(8) 0.0000(8) 0.0207(9)
P4 0.0275(8) 0.0274(9) 0.0604(10) -0.0018(7) 0.0048(7) 0.0080(6)
Cl1 0.0472(11) 0.0287(9) 0.0572(11) -0.0011(8) 0.0124(9) -0.0023(8)
Cl2 0.0488(11) 0.0392(10) 0.0400(10) -0.0025(8) 0.0008(8) 0.0172(8)
Cl3 0.0207(8) 0.0309(9) 0.0516(10) -0.0144(7) 0.0003(7) 0.0027(6)
Cl4 0.0318(9) 0.0265(9) 0.0486(10) -0.0026(7) 0.0102(7) 0.0037(7)
Rh1 0.0201(3) 0.0194(3) 0.0410(3) -0.0044(2) 0.0013(2) 0.00167(19)
Rh2 0.0269(3) 0.0234(3) 0.0388(3) -0.0029(2) 0.0001(2) 0.0070(2)

loop_
_atom_type_symbol
_atom_type_description
_atom_type_scat_dispersion_real
_atom_type_scat_dispersion_imag
_atom_type_scat_source
C C 0.0033 0.0016 'International Tables Vol C Tables 4.2.6.8 and 6.1.1.4'
H H 0.0000 0.0000 'International Tables Vol C Tables 4.2.6.8 and 6.1.1.4'
Cl Cl 0.1484 0.1585 'International Tables Vol C Tables 4.2.6.8 and 6.1.1.4'
F F 0.0171 0.0103 'International Tables Vol C Tables 4.2.6.8 and 6.1.1.4'
N N 0.0061 0.0033 'International Tables Vol C Tables 4.2.6.8 and 6.1.1.4'
O O 0.0106 0.0060 'International Tables Vol C Tables 4.2.6.8 and 6.1.1.4'
P P 0.1023 0.0942 'International Tables Vol C Tables 4.2.6.8 and 6.1.1.4'
Rh Rh -1.1178 0.9187 'International Tables Vol C Tables 4.2.6.8 and 6.1.1.4'

loop_
_geom_angle_atom_site_label_1
_geom_angle_atom_site_label_2
_geom_angle_atom_site_label_3
_geom_angle
F18 C1 F19A 81.8(8)
F18 C1 F17 105.3(11)
F19A C1 F17 105.8(13)
F18 C1 F17A 115.1(11)
F19A C1 F17A 109.8(12)
F17 C1 F17A 10.4(11)
F18 C1 F18A 24.3(6)
F19A C1 F18A 106.1(9)
F17 C1 F18A 99.1(12)
F17A C1 F18A 106.6(12)
F18 C1 F19 104.2(9)
F19A C1 F19 23.0(6)
F17 C1 F19 104.4(14)
F17A C1 F19 104.1(13)
F18A C1 F19 128.2(9)
F18 C1 C2 121.4(10)
F19A C1 C2 121.2(9)
F17 C1 C2 115.7(10)
F17A C1 C2 106.1(9)
F18A C1 C2 106.2(9)
F19 C1 C2 103.9(9)
O7 C2 C1 107.4(7)
O7 C2 H2A 110.2
C1 C2 H2A 110.2
O7 C2 H2B 110.2
C1 C2 H2B 110.2
H2A C2 H2B 108.5
O8 C4 C3A 108.1(10)
O8 C4 C3 106.3(9)
C3A C4 C3 15.0(9)
O8 C4 H4AA 110.5
C3A C4 H4AA 96.4
C3 C4 H4AA 110.5
O8 C4 H4AB 110.5
C3A C4 H4AB 121.7
C3 C4 H4AB 110.5
H4AA C4 H4AB 108.7
O8 C4 H4BC 110.1
C3A C4 H4BC 110.1
C3 C4 H4BC 123.4
H4AA C4 H4BC 15.0
H4AB C4 H4BC 95.6
O8 C4 H4BD 110.1
C3A C4 H4BD 110.1
C3 C4 H4BD 97.6
H4AA C4 H4BD 120.4
H4AB C4 H4BD 14.2
H4BC C4 H4BD 108.4
N1 C5 H5A 109.5
N1 C5 H5B 109.5
H5A C5 H5B 109.5
N1 C5 H5C 109.5
H5A C5 H5C 109.5
H5B C5 H5C 109.5
F12 C10 F11 107.7(6)
F12 C10 F10 108.7(7)
F11 C10 F10 106.0(7)
F12 C10 C11 110.1(6)
F11 C10 C11 112.9(7)
F10 C10 C11 111.3(6)
O1 C11 C10 108.7(6)
O1 C11 H11A 109.9
C10 C11 H11A 109.9
O1 C11 H11B 109.9
C10 C11 H11B 109.9
H11A C11 H11B 108.3
F8 C12 F9 106.9(6)
F8 C12 F7 109.1(7)
F9 C12 F7 107.9(7)
F8 C12 C13 111.7(7)
F9 C12 C13 112.1(6)
F7 C12 C13 109.1(6)
O2 C13 C12 106.7(6)
O2 C13 H13A 110.4
C12 C13 H13A 110.4
O2 C13 H13B 110.4
C12 C13 H13B 110.4
H13A C13 H13B 108.6
N2 C14 H14A 109.5
N2 C14 H14B 109.5
H14A C14 H14B 109.5
N2 C14 H14C 109.5
H14A C14 H14C 109.5
H14B C14 H14C 109.5
F2 C15 F3 106.7(6)
F2 C15 F1 107.6(6)
F3 C15 F1 107.2(6)
F2 C15 C16 113.7(6)
F3 C15 C16 112.1(6)
F1 C15 C16 109.3(6)
O4 C16 C15 108.3(5)
O4 C16 H16A 110.0
C15 C16 H16A 110.0
O4 C16 H16B 110.0
C15 C16 H16B 110.0
H16A C16 H16B 108.4
F4 C17 F5 107.0(9)
F4 C17 F6 108.7(9)
F5 C17 F6 104.2(10)
F4 C17 C18 110.8(10)
F5 C17 C18 112.4(11)
F6 C17 C18 113.2(10)
O3 C18 C17 106.6(10)
O3 C18 H18A 110.4
C17 C18 H18A 110.4
O3 C18 H18B 110.4
C17 C18 H18B 110.4
H18A C18 H18B 108.6
N3 C19 Rh1 176.1(8)
C21 C20 C25 121.4(9)
C21 C20 N3 120.4(8)
C25 C20 N3 118.2(8)
C20 C21 C22 119.9(9)
C20 C21 H21 120.0
C22 C21 H21 120.0
C23 C22 C21 118.7(9)
C23 C22 H22 120.6
C21 C22 H22 120.6
C22 C23 F13 118.8(9)
C22 C23 C24 122.6(9)
F13 C23 C24 118.6(9)
C23 C24 C25 119.0(9)
C23 C24 H24 120.5
C25 C24 H24 120.5
C20 C25 C24 118.3(9)
C20 C25 H25 120.9
C24 C25 H25 120.9
C5 N1 P4 120.0(5)
C5 N1 P3 119.5(5)
P4 N1 P3 120.4(4)
C14 N2 P1 120.2(5)
C14 N2 P2 119.9(5)
P1 N2 P2 119.6(3)
C19 N3 C20 173.0(9)
C11 O1 P2 122.2(5)
C13 O2 P2 122.5(4)
C18 O3 P1 121.3(5)
C16 O4 P1 124.3(5)
C9A O5 C9B 13(4)
C9A O5 P3 122.5(10)
C9B O5 P3 112(3)
C2 O7 P4 121.1(5)
C4 O8 P4 127.0(5)
F14 C3 F16 109.2(13)
F14 C3 F15 105.0(11)
F16 C3 F15 106.3(11)
F14 C3 C4 111.0(11)
F16 C3 C4 113.6(11)
F15 C3 C4 111.3(12)
F14A C3A F16A 107.8(15)
F14A C3A F15A 109.8(14)
F16A C3A F15A 106.7(14)
F14A C3A C4 110.2(14)
F16A C3A C4 110.2(14)
F15A C3A C4 112.0(15)
C7 O6 P3 124.0(11)
O6 C7 C6 90.2(10)
O6 C7 H7A 113.6
C6 C7 H7A 113.6
O6 C7 H7B 113.6
C6 C7 H7B 113.6
H7A C7 H7B 110.9
F21 C6 F20 93.7(10)
F21 C6 C7 148.6(13)
F20 C6 C7 107.0(11)
F21 C6 F22 94.0(9)
F20 C6 F22 102.5(10)
C7 C6 F22 103.9(10)
C7A O6A P3 124.8(9)
O6A C7A C6A 120.8(10)
O6A C7A H7AA 107.1
C6A C7A H7AA 107.1
O6A C7A H7AB 107.1
C6A C7A H7AB 107.1
H7AA C7A H7AB 106.8
F21A C6A F22A 109.5(9)
F21A C6A F20A 101.0(8)
F22A C6A F20A 116.7(10)
F21A C6A C7A 106.2(10)
F22A C6A C7A 114.3(9)
F20A C6A C7A 107.8(9)
O5 C9A C8A 110.5(12)
O5 C9A H9AA 109.6
C8A C9A H9AA 109.6
O5 C9A H9AB 109.6
C8A C9A H9AB 109.6
H9AA C9A H9AB 108.1
F25A C8A F23A 111.8(11)
F25A C8A F24A 102.5(11)
F23A C8A F24A 103.4(10)
F25A C8A C9A 110.8(18)
F23A C8A C9A 114.1(12)
F24A C8A C9A 113.4(15)
C8B C9B O5 98(3)
C8B C9B H9BA 112.1
O5 C9B H9BA 112.1
C8B C9B H9BB 112.1
O5 C9B H9BB 112.1
H9BA C9B H9BB 109.7
F23B C8B F25B 112(3)
F23B C8B F24B 108(3)
F25B C8B F24B 100(2)
F23B C8B C9B 107(3)
F25B C8B C9B 133(4)
F24B C8B C9B 92(6)
O3 P1 O4 97.7(3)
O3 P1 N2 100.0(3)
O4 P1 N2 105.3(3)
O3 P1 Rh1 115.9(2)
O4 P1 Rh1 117.55(18)
N2 P1 Rh1 117.4(2)
O1 P2 O2 98.2(3)
O1 P2 N2 99.2(3)
O2 P2 N2 104.3(3)
O1 P2 Rh2 118.5(2)
O2 P2 Rh2 116.65(19)
N2 P2 Rh2 116.9(2)
O6A P3 O5 89.4(5)
O6A P3 O6 19.5(5)
O5 P3 O6 107.1(6)
O6A P3 N1 109.3(4)
O5 P3 N1 98.8(3)
O6 P3 N1 97.9(5)
O6A P3 Rh2 120.1(4)
O5 P3 Rh2 117.4(3)
O6 P3 Rh2 115.9(5)
N1 P3 Rh2 116.8(2)
O8 P4 O7 98.1(3)
O8 P4 N1 104.8(3)
O7 P4 N1 100.4(3)
O8 P4 Rh1 118.1(2)
O7 P4 Rh1 116.0(2)
N1 P4 Rh1 116.5(2)
Rh2 Cl3 Rh1 65.91(5)
C19 Rh1 P4 87.7(2)
C19 Rh1 P1 89.4(2)
P4 Rh1 P1 173.37(8)
C19 Rh1 Cl3 154.0(2)
P4 Rh1 Cl3 91.06(7)
P1 Rh1 Cl3 94.19(6)
C19 Rh1 Cl4 97.0(2)
P4 Rh1 Cl4 87.49(7)
P1 Rh1 Cl4 86.97(6)
Cl3 Rh1 Cl4 108.83(7)
C19 Rh1 Rh2 97.5(2)
P4 Rh1 Rh2 93.48(6)
P1 Rh1 Rh2 92.79(5)
Cl3 Rh1 Rh2 56.71(5)
Cl4 Rh1 Rh2 165.51(5)
P2 Rh2 P3 173.29(8)
P2 Rh2 Cl1 87.48(7)
P3 Rh2 Cl1 87.94(8)
P2 Rh2 Cl3 93.16(6)
P3 Rh2 Cl3 92.90(8)
Cl1 Rh2 Cl3 158.62(7)
P2 Rh2 Cl2 86.59(6)
P3 Rh2 Cl2 88.72(7)
Cl1 Rh2 Cl2 92.47(8)
Cl3 Rh2 Cl2 108.90(7)
P2 Rh2 Rh1 93.19(5)
P3 Rh2 Rh1 92.50(6)
Cl1 Rh2 Rh1 101.24(6)
Cl3 Rh2 Rh1 57.38(5)
Cl2 Rh2 Rh1 166.26(6)

loop_
_geom_bond_atom_site_label_1
_geom_bond_atom_site_label_2
_geom_bond_distance
C1 F18 1.331(14)
C1 F19A 1.332(13)
C1 F17 1.334(15)
C1 F17A 1.362(14)
C1 F18A 1.372(13)
C1 F19 1.387(14)
C1 C2 1.460(11)
C2 O7 1.433(9)
C2 H2A 0.9900
C2 H2B 0.9900
C4 O8 1.434(10)
C4 C3A 1.490(17)
C4 C3 1.498(15)
C4 H4AA 0.9900
C4 H4AB 0.9900
C4 H4BC 0.9900
C4 H4BD 0.9900
C5 N1 1.506(9)
C5 H5A 0.9800
C5 H5B 0.9800
C5 H5C 0.9800
C10 F12 1.321(9)
C10 F11 1.333(9)
C10 F10 1.337(9)
C10 C11 1.504(10)
C11 O1 1.423(9)
C11 H11A 0.9900
C11 H11B 0.9900
C12 F8 1.317(10)
C12 F9 1.318(9)
C12 F7 1.327(9)
C12 C13 1.519(10)
C13 O2 1.424(8)
C13 H13A 0.9900
C13 H13B 0.9900
C14 N2 1.485(8)
C14 H14A 0.9800
C14 H14B 0.9800
C14 H14C 0.9800
C15 F2 1.328(8)
C15 F3 1.336(8)
C15 F1 1.341(8)
C15 C16 1.495(10)
C16 O4 1.437(8)
C16 H16A 0.9900
C16 H16B 0.9900
C17 F4 1.331(13)
C17 F5 1.335(15)
C17 F6 1.341(13)
C17 C18 1.472(15)
C18 O3 1.434(12)
C18 H18A 0.9900
C18 H18B 0.9900
C19 N3 1.129(9)
C19 Rh1 1.934(7)
C20 C21 1.358(13)
C20 C25 1.369(13)
C20 N3 1.392(11)
C21 C22 1.384(12)
C21 H21 0.9500
C22 C23 1.336(13)
C22 H22 0.9500
C23 F13 1.347(10)
C23 C24 1.367(13)
C24 C25 1.392(12)
C24 H24 0.9500
C25 H25 0.9500
N1 P4 1.643(7)
N1 P3 1.661(7)
N2 P1 1.651(6)
N2 P2 1.664(6)
O1 P2 1.580(5)
O2 P2 1.601(5)
O3 P1 1.592(5)
O4 P1 1.593(5)
O5 C9A 1.419(15)
O5 C9B 1.59(5)
O5 P3 1.601(7)
O7 P4 1.590(5)
O8 P4 1.587(5)
C3 F14 1.317(14)
C3 F16 1.319(15)
C3 F15 1.346(16)
C3A F14A 1.317(16)
C3A F16A 1.322(18)
C3A F15A 1.329(18)
O6 C7 1.420(16)
O6 P3 1.629(11)
C7 C6 1.44(2)
C7 H7A 0.9900
C7 H7B 0.9900
C6 F21 1.348(13)
C6 F20 1.429(12)
C6 F22 1.497(12)
O6A C7A 1.419(13)
O6A P3 1.574(9)
C7A C6A 1.468(16)
C7A H7AA 0.9900
C7A H7AB 0.9900
C6A F21A 1.274(11)
C6A F22A 1.332(11)
C6A F20A 1.374(11)
C9A C8A 1.464(16)
C9A H9AA 0.9900
C9A H9AB 0.9900
C8A F25A 1.321(12)
C8A F23A 1.328(12)
C8A F24A 1.384(15)
C9B C8B 1.47(2)
C9B H9BA 0.9900
C9B H9BB 0.9900
C8B F23B 1.315(16)
C8B F25B 1.322(17)
C8B F24B 1.38(2)
P1 Rh1 2.2893(17)
P2 Rh2 2.2858(17)
P3 Rh2 2.2913(19)
P4 Rh1 2.2833(19)
Cl1 Rh2 2.331(2)
Cl2 Rh2 2.454(2)
Cl3 Rh2 2.4046(19)
Cl3 Rh1 2.4228(17)
Cl4 Rh1 2.4486(19)
Rh1 Rh2 2.6260(8)

loop_
_platon_squeeze_void_nr
_platon_squeeze_void_average_x
_platon_squeeze_void_average_y
_platon_squeeze_void_average_z
_platon_squeeze_void_volume
_platon_squeeze_void_count_electrons
_platon_squeeze_void_content
1 0.000 0.500 0.000 358 101 ' '
2 0.000 1.000 0.500 358 101 ' '
